data_2219109
loop_
_publ_author_name
'Ashfaq, Muhammad'
'Tahir, Muhammad Nawaz'
'Khan, Islam Ullah'
'Iqbal, Mohammad S.'
'Arshad, Muhammad Nadeem'

_publ_section_title
;Degradation of atorvastatin:
 (1<i>R</i>,2<i>S</i>,4<i>S</i>,5<i>S</i>)-4-(4-fluorophenyl)-2-hydroperoxy-4-hydroxy-2-isopropyl-<i>N</i>,5-diphenyl-3,6-dioxabicyclo[3.1.0]hexane-1-carboxamide
;
_journal_coeditor_code NC2108
_journal_issue 8
_journal_name_full 'Acta Crystallographica Section E'
_journal_page_first o1548
_journal_paper_doi 10.1107/S1600536808022265
_journal_volume 64
_journal_year 2008
_chemical_formula_iupac 'C26 H24 F N O6'
_chemical_formula_moiety 'C26 H24 F N  O6'
_chemical_formula_sum 'C26 H24 F N O6'
_chemical_formula_weight 465.46
_chemical_name_systematic
;
(1<i>R</i>,2<i>S</i>,4<i>S</i>,5<i>S</i>)-4-(4-fluorophenyl)-
2-hydroperoxy-4-hydroxy-2-isopropyl-<i>N</i>,5-diphenyl-3,6-
dioxabicyclo[3.1.0]hexane-1-carboxamide
;
_space_group_IT_number 14
_symmetry_cell_setting monoclinic
_symmetry_space_group_name_Hall '-P 2yn'
_symmetry_space_group_name_H-M 'P 1 21/n 1'
_atom_sites_solution_hydrogens geom
_atom_sites_solution_primary direct
_atom_sites_solution_secondary difmap
_audit_creation_method SHELXL-97
_cell_angle_alpha 90.00
_cell_angle_beta 94.438(2)
_cell_angle_gamma 90.00
_cell_formula_units_Z 4
_cell_length_a 11.7560(6)
_cell_length_b 11.7489(6)
_cell_length_c 17.0889(9)
_cell_measurement_reflns_used 5340
_cell_measurement_temperature 296(2)
_cell_measurement_theta_max 27.52
_cell_measurement_theta_min 2.03
_cell_volume 2353.2(2)
_computing_cell_refinement 'APEX2 (Bruker, 2007)'
_computing_data_collection 'APEX2 (Bruker, 2007)'
_computing_data_reduction 'SAINT (Bruker, 2007)'
_computing_molecular_graphics 'ORTEP-3 for Windows (Farrugia, 1997) and PLATON (Spek, 2003)'
_computing_publication_material
;
WinGX (Farrugia, 1999) and PLATON (Spek, 2003)
;
_computing_structure_refinement 'SHELXL97 (Sheldrick, 2008)'
_computing_structure_solution 'SHELXS97 (Sheldrick, 2008)'
_diffrn_ambient_temperature 296(2)
_diffrn_detector_area_resol_mean 7.50
_diffrn_measured_fraction_theta_full 0.987
_diffrn_measured_fraction_theta_max 0.987
_diffrn_measurement_device_type 'Bruker Kappa APEXII CCD'
_diffrn_measurement_method \w
_diffrn_radiation_monochromator graphite
_diffrn_radiation_source 'fine-focus sealed tube'
_diffrn_radiation_type 'MoK\a radiation'
_diffrn_radiation_wavelength 0.71073
_diffrn_reflns_av_R_equivalents 0.0402
_diffrn_reflns_av_sigmaI/netI 0.0459
_diffrn_reflns_limit_h_max 14
_diffrn_reflns_limit_h_min -15
_diffrn_reflns_limit_k_max 8
_diffrn_reflns_limit_k_min -15
_diffrn_reflns_limit_l_max 21
_diffrn_reflns_limit_l_min -22
_diffrn_reflns_number 14754
_diffrn_reflns_theta_full 27.52
_diffrn_reflns_theta_max 27.52
_diffrn_reflns_theta_min 2.03
_diffrn_standards_decay_% 0
_diffrn_standards_interval_time 0
_diffrn_standards_number 0
_exptl_absorpt_coefficient_mu 0.099
_exptl_absorpt_correction_T_max 0.980
_exptl_absorpt_correction_T_min 0.975
_exptl_absorpt_correction_type multi-scan
_exptl_absorpt_process_details '(SADABS; Bruker, 2005)'
_exptl_crystal_colour colorless
_exptl_crystal_density_diffrn 1.314
_exptl_crystal_density_method 'not measured'
_exptl_crystal_description prismatic
_exptl_crystal_F_000 976
_exptl_crystal_size_max 0.25
_exptl_crystal_size_mid 0.18
_exptl_crystal_size_min 0.15
_refine_diff_density_max 0.340
_refine_diff_density_min -0.275
_refine_ls_extinction_coef 32(7)
_refine_ls_extinction_expression Fc^*^=kFc[1+0.001xFc^2^\l^3^/sin(2\q)]^-1/4^
_refine_ls_extinction_method emperical
_refine_ls_goodness_of_fit_ref 1.016
_refine_ls_hydrogen_treatment mixed
_refine_ls_matrix_type full
_refine_ls_number_parameters 318
_refine_ls_number_reflns 5340
_refine_ls_number_restraints 0
_refine_ls_restrained_S_all 1.016
_refine_ls_R_factor_all 0.1031
_refine_ls_R_factor_gt 0.0491
_refine_ls_shift/su_max 0.000
_refine_ls_shift/su_mean 0.000
_refine_ls_structure_factor_coef Fsqd
_refine_ls_weighting_details 'calc w=1/[\s^2^(Fo^2^)+(0.0541P)^2^+0.5969P] where P=(Fo^2^+2Fc^2^)/3'
_refine_ls_weighting_scheme calc
_refine_ls_wR_factor_gt 0.1126
_refine_ls_wR_factor_ref 0.1359
_reflns_number_gt 3008
_reflns_number_total 5340
_reflns_threshold_expression I>2\s(I)
_cod_data_source_file nc2108.cif
_cod_data_source_block I
_cod_original_sg_symbol_H-M 'P 21/n'
_cod_database_code 2219109
_cod_database_fobs_code 2219109

loop_
_symmetry_equiv_pos_as_xyz
'x, y, z'
'-x+1/2, y+1/2, -z+1/2'
'-x, -y, -z'
'x+1/2, -y+1/2, z+1/2'

loop_
_atom_site_aniso_label
_atom_site_aniso_U_11
_atom_site_aniso_U_22
_atom_site_aniso_U_33
_atom_site_aniso_U_12
_atom_site_aniso_U_13
_atom_site_aniso_U_23
F1 0.231(3) 0.1278(16) 0.0649(12) -0.0243(16) -0.0177(13) -0.0448(11)
O1 0.0387(8) 0.0528(8) 0.0357(8) -0.0054(6) -0.0016(6) 0.0093(6)
O2 0.0619(10) 0.0324(7) 0.0409(8) -0.0028(6) -0.0034(7) 0.0037(6)
O3 0.0471(8) 0.0307(6) 0.0361(7) -0.0042(6) -0.0036(6) 0.0030(5)
O4 0.0506(9) 0.0456(8) 0.0549(9) -0.0083(7) -0.0120(7) -0.0004(7)
O5 0.0700(11) 0.0434(8) 0.0632(11) -0.0068(8) 0.0008(8) -0.0020(7)
O6 0.0906(12) 0.0504(9) 0.0464(9) -0.0176(8) 0.0105(8) -0.0098(7)
N1 0.0522(11) 0.0422(9) 0.0347(10) -0.0061(8) 0.0080(8) -0.0016(7)
C1 0.0396(12) 0.0348(10) 0.0362(11) -0.0016(8) -0.0044(8) 0.0063(8)
C2 0.0416(12) 0.0293(9) 0.0364(11) -0.0029(8) -0.0024(8) 0.0022(8)
C3 0.0414(11) 0.0322(9) 0.0339(11) -0.0048(8) -0.0032(8) 0.0015(8)
C4 0.0437(12) 0.0412(10) 0.0329(11) -0.0068(9) -0.0064(9) 0.0042(8)
C5 0.0492(12) 0.0423(11) 0.0357(11) -0.0021(9) -0.0004(9) 0.0002(9)
C6 0.0379(12) 0.0577(12) 0.0334(11) -0.0021(10) 0.0024(9) 0.0001(10)
C7 0.0486(13) 0.0631(14) 0.0525(14) 0.0022(11) 0.0090(11) 0.0138(11)
C8 0.0561(16) 0.103(2) 0.0640(17) -0.0041(14) 0.0080(13) 0.0336(16)
C9 0.0597(18) 0.156(3) 0.0398(15) -0.0171(19) 0.0110(12) 0.0042(18)
C10 0.087(2) 0.124(3) 0.0645(19) -0.0228(19) 0.0319(16) -0.0354(18)
C11 0.0829(19) 0.0770(17) 0.0628(17) -0.0140(14) 0.0274(14) -0.0194(14)
C12 0.0416(12) 0.0378(10) 0.0497(12) -0.0045(9) -0.0002(10) 0.0081(9)
C13 0.0451(14) 0.0472(12) 0.0682(16) 0.0003(10) 0.0045(11) 0.0015(11)
C14 0.0549(16) 0.0530(14) 0.101(2) 0.0052(12) 0.0171(15) 0.0081(13)
C15 0.0405(15) 0.0652(17) 0.137(3) 0.0015(13) 0.0072(16) 0.0209(18)
C16 0.0458(16) 0.0774(19) 0.128(3) -0.0130(14) -0.0190(16) -0.0045(18)
C17 0.0509(15) 0.0561(14) 0.0810(18) -0.0072(12) -0.0098(12) -0.0047(12)
C18 0.0531(13) 0.0367(10) 0.0343(11) -0.0045(9) -0.0031(9) 0.0058(8)
C19 0.0784(18) 0.0555(14) 0.0507(14) 0.0011(12) -0.0196(12) 0.0020(11)
C20 0.120(3) 0.080(2) 0.0526(17) -0.0065(18) -0.0373(16) -0.0018(14)
C21 0.142(3) 0.0704(19) 0.0476(16) -0.0215(19) -0.0116(18) -0.0167(14)
C22 0.126(3) 0.0653(17) 0.0657(19) 0.0120(17) 0.0044(18) -0.0192(14)
C23 0.0869(19) 0.0527(13) 0.0489(14) 0.0085(13) -0.0044(12) -0.0052(11)
C24 0.0447(13) 0.0498(12) 0.0488(14) 0.0012(10) -0.0073(10) 0.0072(10)
C25 0.0432(14) 0.0843(18) 0.0840(19) 0.0059(12) 0.0013(13) 0.0167(14)
C26 0.0714(17) 0.0825(18) 0.0613(16) 0.0128(14) -0.0092(13) 0.0265(13)

loop_
_atom_site_type_symbol
_atom_site_label
_atom_site_fract_x
_atom_site_fract_y
_atom_site_fract_z
_atom_site_U_iso_or_equiv
_atom_site_thermal_displace_type
_atom_site_occupancy
F F1 0.7275(2) 0.00876(18) -0.10244(10) 0.1428(12) Uani 1.000
O O1 0.91061(11) 0.21012(11) 0.21795(7) 0.0426(5) Uani 1.000
O O2 0.78009(12) 0.35021(11) 0.17484(8) 0.0455(5) Uani 1.000
O O3 0.75203(11) 0.07280(10) 0.26940(7) 0.0383(4) Uani 1.000
O O4 0.96555(12) 0.28576(11) 0.34067(8) 0.0512(5) Uani 1.000
O O5 0.88438(14) 0.38004(12) 0.33419(9) 0.0591(6) Uani 1.000
O O6 0.78216(14) 0.25802(13) 0.43917(8) 0.0622(6) Uani 1.000
N N1 0.70884(15) 0.07964(14) 0.42697(10) 0.0428(6) Uani 1.000
C C1 0.79736(16) 0.23366(15) 0.18667(11) 0.0373(6) Uani 1.000
C C2 0.72161(16) 0.18934(14) 0.24910(11) 0.0361(6) Uani 1.000
C C3 0.79830(16) 0.16319(15) 0.31885(11) 0.0362(6) Uani 1.000
C C4 0.91978(17) 0.19004(16) 0.30000(11) 0.0398(6) Uani 1.000
C C5 0.76193(17) 0.17068(16) 0.40107(11) 0.0426(7) Uani 1.000
C C6 0.66547(17) 0.06482(18) 0.50124(11) 0.0430(7) Uani 1.000
C C7 0.64405(19) -0.0442(2) 0.52493(13) 0.0545(8) Uani 1.000
C C8 0.5989(2) -0.0630(3) 0.59596(16) 0.0742(10) Uani 1.000
C C9 0.5747(2) 0.0265(3) 0.64262(15) 0.0848(13) Uani 1.000
C C10 0.5957(3) 0.1338(3) 0.61935(17) 0.0905(14) Uani 1.000
C C11 0.6417(2) 0.1550(2) 0.54889(15) 0.0731(10) Uani 1.000
C C12 0.60000(17) 0.22332(16) 0.24931(12) 0.0432(7) Uani 1.000
C C13 0.56860(19) 0.31146(18) 0.29682(14) 0.0535(8) Uani 1.000
C C14 0.4566(2) 0.3464(2) 0.29578(17) 0.0691(10) Uani 1.000
C C15 0.3765(2) 0.2949(2) 0.2464(2) 0.0809(13) Uani 1.000
C C16 0.4051(2) 0.2077(3) 0.1996(2) 0.0851(13) Uani 1.000
C C17 0.5172(2) 0.1703(2) 0.20123(15) 0.0634(9) Uani 1.000
C C18 0.77882(17) 0.17385(16) 0.10816(11) 0.0417(7) Uani 1.000
C C19 0.6918(2) 0.2070(2) 0.05454(13) 0.0628(9) Uani 1.000
C C20 0.6729(3) 0.1504(3) -0.01611(15) 0.0865(13) Uani 1.000
C C21 0.7429(3) 0.0629(3) -0.03176(16) 0.0877(13) Uani 1.000
C C22 0.8274(3) 0.0266(2) 0.01933(17) 0.0858(13) Uani 1.000
C C23 0.8452(2) 0.08283(19) 0.09060(14) 0.0633(9) Uani 1.000
C C24 1.00575(18) 0.09376(19) 0.31729(13) 0.0483(8) Uani 1.000
C C25 1.1220(2) 0.1214(2) 0.28961(16) 0.0707(10) Uani 1.000
C C26 1.0152(2) 0.0571(2) 0.40307(14) 0.0725(10) Uani 1.000
H H1 0.7025(18) 0.0224(18) 0.3959(12) 0.0513 Uiso 1.000
H H2 0.7978(19) 0.3806(18) 0.2186(13) 0.0546 Uiso 1.000
H H5 0.84238 0.37658 0.37026 0.0709 Uiso 1.000
H H7 0.65998 -0.10545 0.49308 0.0653 Uiso 1.000
H H8 0.58498 -0.13698 0.61205 0.0891 Uiso 1.000
H H9 0.54382 0.01370 0.69032 0.1016 Uiso 1.000
H H10 0.57890 0.19449 0.65141 0.1082 Uiso 1.000
H H11 0.65640 0.22924 0.53375 0.0877 Uiso 1.000
H H13 0.62383 0.34762 0.32991 0.0642 Uiso 1.000
H H14 0.43608 0.40471 0.32866 0.0830 Uiso 1.000
H H15 0.30121 0.31969 0.24457 0.0971 Uiso 1.000
H H16 0.34924 0.17291 0.16623 0.1022 Uiso 1.000
H H17 0.53617 0.10956 0.16989 0.0761 Uiso 1.000
H H19 0.64536 0.26790 0.06595 0.0754 Uiso 1.000
H H20 0.61343 0.17187 -0.05218 0.1038 Uiso 1.000
H H22 0.87298 -0.03469 0.00730 0.1031 Uiso 1.000
H H23 0.90295 0.05841 0.12698 0.0760 Uiso 1.000
H H24 0.9756(19) 0.0315(18) 0.2877(12) 0.0580 Uiso 1.000
H H25A 1.17269 0.05848 0.30093 0.1061 Uiso 1.000
H H25B 1.15192 0.18810 0.31628 0.1061 Uiso 1.000
H H25C 1.11487 0.13507 0.23406 0.1061 Uiso 1.000
H H26A 1.06946 -0.00373 0.41036 0.1087 Uiso 1.000
H H26B 0.94205 0.03156 0.41737 0.1087 Uiso 1.000
H H26C 1.03999 0.12047 0.43554 0.1087 Uiso 1.000

loop_
_atom_type_symbol
_atom_type_description
_atom_type_scat_dispersion_real
_atom_type_scat_dispersion_imag
_atom_type_scat_source
C C 0.0033 0.0016 'International Tables Vol C Tables 4.2.6.8 and 6.1.1.4'
H H 0.0000 0.0000 'International Tables Vol C Tables 4.2.6.8 and 6.1.1.4'
N N 0.0061 0.0033 'International Tables Vol C Tables 4.2.6.8 and 6.1.1.4'
O O 0.0106 0.0060 'International Tables Vol C Tables 4.2.6.8 and 6.1.1.4'
F F 0.0171 0.0103 'International Tables Vol C Tables 4.2.6.8 and 6.1.1.4'

loop_
_geom_angle_atom_site_label_1
_geom_angle_atom_site_label_2
_geom_angle_atom_site_label_3
_geom_angle
_geom_angle_publ_flag
C1 O1 C4 113.66(14) no
C2 O3 C3 61.20(11) no
O5 O4 C4 110.25(14) no
C1 O2 H2 105.3(14) no
O4 O5 H5 109.00 no
C5 N1 C6 127.44(17) no
C5 N1 H1 116.4(14) no
C6 N1 H1 116.1(14) no
O1 C1 C2 104.45(14) no
O1 C1 C18 107.99(15) no
O1 C1 O2 111.48(15) no
O2 C1 C2 110.37(15) no
O2 C1 C18 108.49(15) no
C2 C1 C18 114.03(15) no
O3 C2 C3 58.97(11) no
O3 C2 C12 118.22(15) no
C1 C2 C3 106.41(15) no
O3 C2 C1 109.96(14) no
C1 C2 C12 121.45(16) no
C3 C2 C12 125.76(17) no
O3 C3 C5 118.09(15) no
C4 C3 C5 121.71(16) no
C2 C3 C4 108.17(15) no
C2 C3 C5 123.01(16) no
O3 C3 C2 59.83(11) no
O3 C3 C4 110.33(15) no
O4 C4 C24 105.89(16) no
C3 C4 C24 115.00(16) no
O1 C4 C24 108.21(16) no
O1 C4 O4 110.64(15) no
O1 C4 C3 104.07(15) no
O4 C4 C3 112.99(15) no
O6 C5 N1 124.85(18) no
N1 C5 C3 116.01(16) no
O6 C5 C3 119.15(17) no
N1 C6 C11 122.63(19) no
C7 C6 C11 119.54(19) no
N1 C6 C7 117.81(18) no
C6 C7 C8 120.1(2) no
C7 C8 C9 120.2(3) no
C8 C9 C10 119.8(3) no
C9 C10 C11 121.2(3) no
C6 C11 C10 119.2(2) no
C2 C12 C13 120.23(18) no
C2 C12 C17 120.97(18) no
C13 C12 C17 118.8(2) no
C12 C13 C14 120.9(2) no
C13 C14 C15 119.4(2) no
C14 C15 C16 120.7(2) no
C15 C16 C17 120.4(3) no
C12 C17 C16 119.8(2) no
C19 C18 C23 118.79(19) no
C1 C18 C19 120.47(18) no
C1 C18 C23 120.69(18) no
C18 C19 C20 120.5(2) no
C19 C20 C21 118.6(3) no
F1 C21 C20 119.1(3) no
F1 C21 C22 118.0(3) no
C20 C21 C22 122.9(3) no
C21 C22 C23 118.3(3) no
C18 C23 C22 120.9(2) no
C4 C24 C26 113.12(18) no
C25 C24 C26 111.13(19) no
C4 C24 C25 112.29(18) no
C6 C7 H7 120.00 no
C8 C7 H7 120.00 no
C7 C8 H8 120.00 no
C9 C8 H8 120.00 no
C8 C9 H9 120.00 no
C10 C9 H9 120.00 no
C9 C10 H10 119.00 no
C11 C10 H10 119.00 no
C6 C11 H11 120.00 no
C10 C11 H11 120.00 no
C12 C13 H13 120.00 no
C14 C13 H13 120.00 no
C13 C14 H14 120.00 no
C15 C14 H14 120.00 no
C14 C15 H15 120.00 no
C16 C15 H15 120.00 no
C15 C16 H16 120.00 no
C17 C16 H16 120.00 no
C12 C17 H17 120.00 no
C16 C17 H17 120.00 no
C18 C19 H19 120.00 no
C20 C19 H19 120.00 no
C19 C20 H20 121.00 no
C21 C20 H20 121.00 no
C21 C22 H22 121.00 no
C23 C22 H22 121.00 no
C18 C23 H23 120.00 no
C22 C23 H23 120.00 no
C4 C24 H24 104.8(14) no
C25 C24 H24 108.0(14) no
C26 C24 H24 107.0(13) no
C24 C25 H25A 109.00 no
C24 C25 H25B 109.00 no
C24 C25 H25C 109.00 no
H25A C25 H25B 110.00 no
H25A C25 H25C 109.00 no
H25B C25 H25C 109.00 no
C24 C26 H26A 109.00 no
C24 C26 H26B 109.00 no
C24 C26 H26C 109.00 no
H26A C26 H26B 109.00 no
H26A C26 H26C 109.00 no
H26B C26 H26C 109.00 no

loop_
_geom_bond_atom_site_label_1
_geom_bond_atom_site_label_2
_geom_bond_distance
_geom_bond_publ_flag
F1 C21 1.365(3) no
O1 C1 1.423(2) no
O1 C4 1.418(2) no
O2 C1 1.397(2) no
O3 C2 1.450(2) no
O3 C3 1.438(2) no
O4 O5 1.461(2) no
O4 C4 1.407(2) no
O6 C5 1.229(2) no
O2 H2 0.84(2) no
O5 H5 0.8200 no
N1 C5 1.331(3) no
N1 C6 1.415(3) no
N1 H1 0.86(2) no
C1 C18 1.515(3) no
C1 C2 1.533(3) no
C2 C3 1.470(3) no
C2 C12 1.485(3) no
C3 C4 1.521(3) no
C3 C5 1.503(3) no
C4 C24 1.530(3) no
C6 C11 1.378(3) no
C6 C7 1.373(3) no
C7 C8 1.380(3) no
C8 C9 1.363(5) no
C9 C10 1.350(5) no
C10 C11 1.380(4) no
C12 C17 1.374(3) no
C12 C13 1.384(3) no
C13 C14 1.378(3) no
C14 C15 1.357(4) no
C15 C16 1.358(4) no
C16 C17 1.387(3) no
C18 C19 1.376(3) no
C18 C23 1.371(3) no
C19 C20 1.381(4) no
C20 C21 1.356(5) no
C21 C22 1.340(5) no
C22 C23 1.387(4) no
C24 C25 1.516(3) no
C24 C26 1.524(3) no
C7 H7 0.9300 no
C8 H8 0.9300 no
C9 H9 0.9300 no
C10 H10 0.9300 no
C11 H11 0.9300 no
C13 H13 0.9300 no
C14 H14 0.9300 no
C15 H15 0.9300 no
C16 H16 0.9300 no
C17 H17 0.9300 no
C19 H19 0.9300 no
C20 H20 0.9300 no
C22 H22 0.9300 no
C23 H23 0.9300 no
C24 H24 0.94(2) no
C25 H25A 0.9600 no
C25 H25B 0.9600 no
C25 H25C 0.9600 no
C26 H26A 0.9600 no
C26 H26B 0.9600 no
C26 H26C 0.9600 no

loop_
_geom_hbond_atom_site_label_D
_geom_hbond_atom_site_label_H
_geom_hbond_atom_site_label_A
_geom_hbond_site_symmetry_A
_geom_hbond_distance_DH
_geom_hbond_distance_HA
_geom_hbond_distance_DA
_geom_hbond_angle_DHA
_geom_hbond_publ_flag
N1 H1 O3 . 0.86(2) 2.36(2) 2.780(2) 110.8(17) yes
N1 H1 O2 2_645 0.86(2) 2.37(2) 3.216(2) 168.0(18) yes
O2 H2 O5 . 0.84(2) 2.15(2) 2.920(2) 152(2) yes
O2 H2 O3 2_655 0.84(2) 2.35(2) 2.8188(18) 116.1(18) yes
O5 H5 O6 . 0.8200 1.9900 2.655(2) 138.00 yes

loop_
_geom_torsion_atom_site_label_1
_geom_torsion_atom_site_label_2
_geom_torsion_atom_site_label_3
_geom_torsion_atom_site_label_4
_geom_torsion
_geom_torsion_publ_flag
C4 O1 C1 O2 100.71(17) no
C4 O1 C1 C2 -18.48(18) no
C4 O1 C1 C18 -140.20(15) no
C1 O1 C4 O4 -103.48(17) no
C1 O1 C4 C3 18.17(19) no
C1 O1 C4 C24 140.93(16) no
C3 O3 C2 C1 97.59(16) no
C3 O3 C2 C12 -116.82(19) no
C2 O3 C3 C4 -99.75(16) no
C2 O3 C3 C5 113.84(19) no
O5 O4 C4 O1 68.46(18) no
O5 O4 C4 C3 -47.78(19) no
O5 O4 C4 C24 -174.52(14) no
C6 N1 C5 O6 0.3(3) no
C6 N1 C5 C3 -179.54(18) no
C5 N1 C6 C7 -161.4(2) no
C5 N1 C6 C11 20.3(3) no
O1 C1 C2 O3 -51.65(17) no
O1 C1 C2 C3 10.65(18) no
O1 C1 C2 C12 164.07(15) no
O2 C1 C2 O3 -171.59(14) no
O2 C1 C2 C3 -109.29(16) no
O2 C1 C2 C12 44.1(2) no
C18 C1 C2 O3 66.0(2) no
C18 C1 C2 C3 128.30(16) no
C18 C1 C2 C12 -78.3(2) no
O1 C1 C18 C19 -160.88(18) no
O1 C1 C18 C23 21.9(2) no
O2 C1 C18 C19 -39.9(2) no
O2 C1 C18 C23 142.86(19) no
C2 C1 C18 C19 83.5(2) no
C2 C1 C18 C23 -93.7(2) no
O3 C2 C3 C4 103.43(15) no
O3 C2 C3 C5 -105.77(18) no
C1 C2 C3 O3 -103.78(15) no
C1 C2 C3 C4 -0.35(19) no
C1 C2 C3 C5 150.45(16) no
C12 C2 C3 O3 104.29(19) no
C12 C2 C3 C4 -152.28(17) no
C12 C2 C3 C5 -1.5(3) no
O3 C2 C12 C13 121.7(2) no
O3 C2 C12 C17 -60.0(3) no
C1 C2 C12 C13 -96.8(2) no
C1 C2 C12 C17 81.5(2) no
C3 C2 C12 C13 51.3(3) no
C3 C2 C12 C17 -130.4(2) no
O3 C3 C4 O1 53.64(18) no
O3 C3 C4 O4 173.71(14) no
O3 C3 C4 C24 -64.6(2) no
C2 C3 C4 O1 -10.10(19) no
C2 C3 C4 O4 109.97(17) no
C2 C3 C4 C24 -128.29(17) no
C5 C3 C4 O1 -161.36(16) no
C5 C3 C4 O4 -41.3(2) no
C5 C3 C4 C24 80.5(2) no
O3 C3 C5 O6 -166.15(17) no
O3 C3 C5 N1 13.7(3) no
C2 C3 C5 O6 -95.6(2) no
C2 C3 C5 N1 84.3(2) no
C4 C3 C5 O6 51.4(3) no
C4 C3 C5 N1 -128.75(19) no
O1 C4 C24 C25 58.3(2) no
O1 C4 C24 C26 -174.90(17) no
O4 C4 C24 C25 -60.3(2) no
O4 C4 C24 C26 66.5(2) no
C3 C4 C24 C25 174.17(18) no
C3 C4 C24 C26 -59.1(2) no
N1 C6 C7 C8 -178.3(2) no
C11 C6 C7 C8 0.1(3) no
N1 C6 C11 C10 177.7(2) no
C7 C6 C11 C10 -0.6(4) no
C6 C7 C8 C9 0.4(4) no
C7 C8 C9 C10 -0.4(4) no
C8 C9 C10 C11 -0.1(4) no
C9 C10 C11 C6 0.6(4) no
C2 C12 C13 C14 177.9(2) no
C17 C12 C13 C14 -0.5(3) no
C2 C12 C17 C16 -176.6(2) no
C13 C12 C17 C16 1.7(4) no
C12 C13 C14 C15 -1.2(4) no
C13 C14 C15 C16 1.7(4) no
C14 C15 C16 C17 -0.4(5) no
C15 C16 C17 C12 -1.3(4) no
C1 C18 C19 C20 -178.2(2) no
C23 C18 C19 C20 -0.9(3) no
C1 C18 C23 C22 179.0(2) no
C19 C18 C23 C22 1.7(3) no
C18 C19 C20 C21 -1.0(4) no
C19 C20 C21 F1 -177.8(3) no
C19 C20 C21 C22 2.2(5) no
F1 C21 C22 C23 178.6(3) no
C20 C21 C22 C23 -1.4(5) no
C21 C22 C23 C18 -0.6(4) no
